data_4083492
loop_
_publ_author_name
'Kumar, Ish'
'Bhattacharya, Prateek'
'Whitmire, Kenton H.'

_publ_section_title
;
 Facile One-Pot Synthesis of Triphenylbismuth(V) Bis(carboxylate)
 Complexes
;
_journal_issue 11
_journal_name_full Organometallics
_journal_page_first 2906
_journal_paper_doi 10.1021/om500337z
_journal_volume 33
_journal_year 2014
_chemical_formula_moiety 'C32 H25 Bi O4'
_chemical_formula_sum 'C32 H25 Bi O4'
_chemical_formula_weight 682.50
_chemical_melting_point 444.6(15)
_chemical_name_systematic
;
 triphenylbismuth bis(benzoate)
;
_space_group_crystal_system triclinic
_space_group_IT_number 2
_space_group_name_Hall '-P 1'
_space_group_name_H-M_alt 'P -1'
_symmetry_space_group_name_Hall '-P 1'
_symmetry_space_group_name_H-M 'P -1'
_atom_sites_solution_hydrogens geom
_audit_creation_method SHELXL-2013
_cell_angle_alpha 87.535(17)
_cell_angle_beta 76.790(9)
_cell_angle_gamma 81.595(12)
_cell_formula_units_Z 4
_cell_length_a 10.566(5)
_cell_length_b 15.509(8)
_cell_length_c 16.743(8)
_cell_measurement_temperature 173(2)
_cell_volume 2642(2)
_computing_molecular_graphics 'DIAMOND 3.2i(Brandenburg, 1997-2012)'
_computing_structure_refinement 'SHELXL-2013 (Sheldrick, 2013)'
_computing_structure_solution 'SHELXS-2013 (Sheldrick, 2013)'
_diffrn_ambient_temperature 173(2)
_diffrn_measured_fraction_theta_full 0.989
_diffrn_measured_fraction_theta_max 0.967
_diffrn_measurement_device_type RigakuSCXminidiffractometer
_diffrn_radiation_monochromator graphite
_diffrn_radiation_type MoK\a
_diffrn_radiation_wavelength 0.71075
_diffrn_reflns_av_R_equivalents 0.0211
_diffrn_reflns_av_unetI/netI 0.0547
_diffrn_reflns_Laue_measured_fraction_full 0.989
_diffrn_reflns_Laue_measured_fraction_max 0.967
_diffrn_reflns_limit_h_max 13
_diffrn_reflns_limit_h_min -13
_diffrn_reflns_limit_k_max 10
_diffrn_reflns_limit_k_min -19
_diffrn_reflns_limit_l_max 21
_diffrn_reflns_limit_l_min -21
_diffrn_reflns_number 13809
_diffrn_reflns_point_group_measured_fraction_full 0.989
_diffrn_reflns_point_group_measured_fraction_max 0.967
_diffrn_reflns_theta_full 25.242
_diffrn_reflns_theta_max 27.325
_diffrn_reflns_theta_min 2.499
_diffrn_source 'fine-focus sealed tube'
_exptl_absorpt_coefficient_mu 6.709
_exptl_absorpt_correction_T_max 0.134
_exptl_absorpt_correction_T_min 0.103
_exptl_absorpt_correction_type multi-scan
_exptl_absorpt_process_details 'SADABS 5.1,1997'
_exptl_crystal_colour yellow
_exptl_crystal_density_diffrn 1.716
_exptl_crystal_density_meas ?
_exptl_crystal_density_method 'not measured'
_exptl_crystal_description thinneedles
_exptl_crystal_F_000 1328
_exptl_crystal_size_max 0.400
_exptl_crystal_size_mid 0.300
_exptl_crystal_size_min 0.300
_refine_diff_density_max 2.926
_refine_diff_density_min -2.798
_refine_diff_density_rms 0.162
_refine_ls_extinction_method none
_refine_ls_goodness_of_fit_ref 1.122
_refine_ls_hydrogen_treatment constr
_refine_ls_matrix_type full
_refine_ls_number_parameters 667
_refine_ls_number_reflns 11531
_refine_ls_number_restraints 0
_refine_ls_restrained_S_all 1.122
_refine_ls_R_factor_all 0.0486
_refine_ls_R_factor_gt 0.0385
_refine_ls_shift/su_max 0.001
_refine_ls_shift/su_mean 0.000
_refine_ls_structure_factor_coef Fsqd
_refine_ls_weighting_details
;
 w=1/[\s^2^(Fo^2^)+(0.0468P)^2^+1.2988P]
 where P=(Fo^2^+2Fc^2^)/3
;
_refine_ls_weighting_scheme calc
_refine_ls_wR_factor_gt 0.0943
_refine_ls_wR_factor_ref 0.1056
_reflns_Friedel_coverage 0.000
_reflns_number_gt 9924
_reflns_number_total 11531
_reflns_threshold_expression 'I > 2\s(I)'
_cod_data_source_file om500337z_si_002.cif
_cod_data_source_block 5
_cod_depositor_comments
;
The following automatic conversions were performed:

'_chemical_melting_point' value '170-173 degrees C' was changed to
'444.6(15)' - it was converted from degrees Celsius(C) to Kelvins(K),
the average value was taken and precision was estimated.

Automatic conversion script
Id: cif_fix_values 2281 2013-09-26 08:29:07Z andrius 

 Adding full bibliography for 4083488--4083492.cif.

The following automatic conversions were performed:

'_exptl_crystal_density_meas' value 'not measured' was changed to '?'
- the value is perceived as not measured.

Automatic conversion script
Id: cif_fix_values 3008 2015-01-20 13:52:24Z robertas 
;
_cod_database_code 4083492
_shelx_space_group_comment
;
The symmetry employed for this shelxl refinement is uniquely defined
by the following loop, which should always be used as a source of
symmetry information in preference to the above space-group names.
They are only intended as comments.
;
_shelx_estimated_absorpt_t_min 0.174
_shelx_estimated_absorpt_t_max 0.238
_shelxl_version_number 2013-2

loop_
_space_group_symop_operation_xyz
'x, y, z'
'-x, -y, -z'

loop_
_atom_site_label
_atom_site_type_symbol
_atom_site_fract_x
_atom_site_fract_y
_atom_site_fract_z
_atom_site_U_iso_or_equiv
_atom_site_adp_type
_atom_site_occupancy
_atom_site_site_symmetry_order
_atom_site_calc_flag
_atom_site_refinement_flags_posn
_atom_site_refinement_flags_adp
Bi2 Bi 0.62266(2) 0.00091(2) 0.76006(2) 0.02214(7) Uani 1 1 d . .
Bi1 Bi 0.18581(2) 0.46478(2) 0.72753(2) 0.02332(7) Uani 1 1 d . .
O111 O 0.2104(4) 0.3267(2) 0.6837(3) 0.0304(9) Uani 1 1 d . .
O112 O 0.0005(4) 0.3660(3) 0.6842(3) 0.0344(10) Uani 1 1 d . .
O121 O 0.1985(4) 0.6017(3) 0.7649(3) 0.0334(9) Uani 1 1 d . .
O122 O -0.0119(4) 0.6075(3) 0.7629(3) 0.0334(9) Uani 1 1 d . .
O211 O 0.6573(4) 0.1124(2) 0.6670(2) 0.0269(8) Uani 1 1 d . .
O212 O 0.5687(4) 0.0202(2) 0.6066(2) 0.0310(9) Uani 1 1 d . .
O221 O 0.5954(4) -0.0978(3) 0.8647(2) 0.0300(9) Uani 1 1 d . .
O222 O 0.4997(4) -0.1559(3) 0.7796(2) 0.0349(9) Uani 1 1 d . .
C111 C 0.1067(5) 0.2293(3) 0.6248(3) 0.0247(11) Uani 1 1 d . .
C112 C -0.0093(6) 0.2013(4) 0.6185(4) 0.0300(12) Uani 1 1 d . .
H11A H -0.0914 0.2353 0.6405 0.036 Uiso 1 1 calc R U
C113 C -0.0047(7) 0.1244(4) 0.5807(4) 0.0403(15) Uani 1 1 d . .
H11B H -0.0840 0.1049 0.5765 0.048 Uiso 1 1 calc R U
C114 C 0.1133(7) 0.0751(4) 0.5486(4) 0.0410(16) Uani 1 1 d . .
H11C H 0.1155 0.0209 0.5236 0.049 Uiso 1 1 calc R U
C115 C 0.2274(6) 0.1041(4) 0.5525(4) 0.0395(15) Uani 1 1 d . .
H11D H 0.3091 0.0705 0.5288 0.047 Uiso 1 1 calc R U
C116 C 0.2258(6) 0.1812(4) 0.5905(4) 0.0341(14) Uani 1 1 d . .
H11E H 0.3056 0.2010 0.5931 0.041 Uiso 1 1 calc R U
C117 C 0.1022(6) 0.3125(3) 0.6666(3) 0.0275(12) Uani 1 1 d . .
C121 C 0.0558(5) 0.7302(3) 0.8119(3) 0.0241(11) Uani 1 1 d . .
C122 C 0.1585(6) 0.7765(4) 0.8121(4) 0.0345(13) Uani 1 1 d . .
H12A H 0.2459 0.7513 0.7886 0.041 Uiso 1 1 calc R U
C123 C 0.1366(6) 0.8579(4) 0.8457(4) 0.0352(14) Uani 1 1 d . .
H12B H 0.2081 0.8888 0.8447 0.042 Uiso 1 1 calc R U
C124 C 0.0109(7) 0.8945(4) 0.8806(4) 0.0437(16) Uani 1 1 d . .
H12C H -0.0042 0.9500 0.9056 0.052 Uiso 1 1 calc R U
C125 C -0.0930(6) 0.8513(4) 0.8795(4) 0.0388(15) Uani 1 1 d . .
H12D H -0.1800 0.8775 0.9027 0.047 Uiso 1 1 calc R U
C126 C -0.0714(6) 0.7686(4) 0.8445(4) 0.0310(13) Uani 1 1 d . .
H12E H -0.1435 0.7390 0.8430 0.037 Uiso 1 1 calc R U
C127 C 0.0791(6) 0.6415(4) 0.7776(3) 0.0278(12) Uani 1 1 d . .
C131 C 0.0639(6) 0.4337(3) 0.8456(3) 0.0294(12) Uani 1 1 d . .
C132 C 0.1291(8) 0.4022(5) 0.9052(4) 0.0520(19) Uani 1 1 d . .
H13A H 0.2222 0.3959 0.8949 0.062 Uiso 1 1 calc R U
C133 C 0.0557(9) 0.3798(5) 0.9809(5) 0.064(2) Uani 1 1 d . .
H13B H 0.0990 0.3589 1.0233 0.076 Uiso 1 1 calc R U
C134 C -0.0779(9) 0.3873(5) 0.9955(4) 0.053(2) Uani 1 1 d . .
H13C H -0.1270 0.3708 1.0474 0.064 Uiso 1 1 calc R U
C135 C -0.1401(9) 0.4187(6) 0.9355(5) 0.062(2) Uani 1 1 d . .
H13D H -0.2331 0.4237 0.9457 0.074 Uiso 1 1 calc R U
C136 C -0.0696(7) 0.4434(5) 0.8593(4) 0.0464(17) Uani 1 1 d . .
H13E H -0.1134 0.4666 0.8178 0.056 Uiso 1 1 calc R U
C141 C 0.1843(6) 0.5044(3) 0.6009(3) 0.0266(11) Uani 1 1 d . .
C142 C 0.0841(6) 0.5628(4) 0.5813(4) 0.0321(13) Uani 1 1 d . .
H14A H 0.0139 0.5896 0.6226 0.038 Uiso 1 1 calc R U
C143 C 0.0899(7) 0.5808(4) 0.4993(4) 0.0406(15) Uani 1 1 d . .
H14B H 0.0227 0.6209 0.4837 0.049 Uiso 1 1 calc R U
C144 C 0.1917(7) 0.5414(4) 0.4396(4) 0.0390(15) Uani 1 1 d . .
H14C H 0.1941 0.5550 0.3835 0.047 Uiso 1 1 calc R U
C145 C 0.2899(8) 0.4826(5) 0.4606(4) 0.0513(19) Uani 1 1 d . .
H14D H 0.3591 0.4550 0.4191 0.062 Uiso 1 1 calc R U
C146 C 0.2871(6) 0.4639(4) 0.5427(4) 0.0400(15) Uani 1 1 d . .
H14E H 0.3546 0.4240 0.5585 0.048 Uiso 1 1 calc R U
C151 C 0.3912(5) 0.4327(4) 0.7406(3) 0.0247(11) Uani 1 1 d . .
C152 C 0.4483(6) 0.3465(4) 0.7390(4) 0.0364(14) Uani 1 1 d . .
H15A H 0.4007 0.3016 0.7304 0.044 Uiso 1 1 calc R U
C153 C 0.5733(6) 0.3263(4) 0.7498(4) 0.0402(15) Uani 1 1 d . .
H15B H 0.6123 0.2670 0.7483 0.048 Uiso 1 1 calc R U
C154 C 0.6440(6) 0.3898(4) 0.7627(4) 0.0392(15) Uani 1 1 d . .
H15C H 0.7310 0.3750 0.7701 0.047 Uiso 1 1 calc R U
C155 C 0.5864(7) 0.4751(5) 0.7647(4) 0.0475(18) Uani 1 1 d . .
H15D H 0.6341 0.5195 0.7743 0.057 Uiso 1 1 calc R U
C156 C 0.4622(6) 0.4976(4) 0.7531(4) 0.0337(13) Uani 1 1 d . .
H15E H 0.4245 0.5572 0.7536 0.040 Uiso 1 1 calc R U
C211 C 0.6159(5) 0.1525(3) 0.5368(3) 0.0226(11) Uani 1 1 d . .
C212 C 0.6482(6) 0.2352(4) 0.5408(4) 0.0329(13) Uani 1 1 d . .
H21A H 0.6712 0.2525 0.5887 0.039 Uiso 1 1 calc R U
C213 C 0.6473(7) 0.2925(4) 0.4763(4) 0.0412(16) Uani 1 1 d . .
H21B H 0.6689 0.3493 0.4802 0.049 Uiso 1 1 calc R U
C214 C 0.6156(7) 0.2686(4) 0.4058(4) 0.0422(16) Uani 1 1 d . .
H21C H 0.6144 0.3086 0.3613 0.051 Uiso 1 1 calc R U
C215 C 0.5857(6) 0.1859(4) 0.4009(4) 0.0362(14) Uani 1 1 d . .
H21D H 0.5659 0.1685 0.3520 0.043 Uiso 1 1 calc R U
C216 C 0.5840(6) 0.1288(4) 0.4648(4) 0.0329(13) Uani 1 1 d . .
H21E H 0.5610 0.0724 0.4606 0.039 Uiso 1 1 calc R U
C217 C 0.6141(5) 0.0896(3) 0.6054(3) 0.0261(12) Uani 1 1 d . .
C221 C 0.5272(5) -0.2356(4) 0.9000(3) 0.0262(11) Uani 1 1 d . .
C222 C 0.4737(6) -0.3058(4) 0.8810(4) 0.0347(14) Uani 1 1 d . .
H22A H 0.4471 -0.3065 0.8306 0.042 Uiso 1 1 calc R U
C223 C 0.4587(7) -0.3747(4) 0.9347(5) 0.0482(18) Uani 1 1 d . .
H22B H 0.4213 -0.4228 0.9214 0.058 Uiso 1 1 calc R U
C224 C 0.4973(7) -0.3747(4) 1.0079(5) 0.0499(18) Uani 1 1 d . .
H22C H 0.4872 -0.4227 1.0449 0.060 Uiso 1 1 calc R U
C225 C 0.5507(7) -0.3046(4) 1.0268(4) 0.0432(16) Uani 1 1 d . .
H22D H 0.5762 -0.3036 1.0776 0.052 Uiso 1 1 calc R U
C226 C 0.5670(6) -0.2368(4) 0.9730(4) 0.0340(13) Uani 1 1 d . .
H22E H 0.6065 -0.1895 0.9859 0.041 Uiso 1 1 calc R U
C227 C 0.5401(5) -0.1591(4) 0.8428(3) 0.0277(12) Uani 1 1 d . .
C231 C 0.4135(5) 0.0510(4) 0.7915(3) 0.0269(12) Uani 1 1 d . .
C232 C 0.3765(7) 0.1043(6) 0.8581(5) 0.071(3) Uani 1 1 d . .
H23A H 0.4394 0.1146 0.8878 0.085 Uiso 1 1 calc R U
C233 C 0.2461(9) 0.1436(7) 0.8827(6) 0.092(4) Uani 1 1 d . .
H23B H 0.2193 0.1832 0.9272 0.110 Uiso 1 1 calc R U
C234 C 0.1591(8) 0.1228(7) 0.8402(6) 0.072(3) Uani 1 1 d . .
H23C H 0.0689 0.1458 0.8578 0.087 Uiso 1 1 calc R U
C235 C 0.1965(6) 0.0709(5) 0.7742(5) 0.0487(18) Uani 1 1 d . .
H23D H 0.1335 0.0597 0.7450 0.058 Uiso 1 1 calc R U
C236 C 0.3258(6) 0.0337(4) 0.7487(4) 0.0398(15) Uani 1 1 d . .
H23E H 0.3526 -0.0031 0.7022 0.048 Uiso 1 1 calc R U
C241 C 0.7772(6) -0.0863(4) 0.6899(3) 0.0271(12) Uani 1 1 d . .
C242 C 0.7602(7) -0.1624(4) 0.6534(4) 0.0376(15) Uani 1 1 d . .
H24A H 0.6743 -0.1746 0.6544 0.045 Uiso 1 1 calc R U
C243 C 0.8687(8) -0.2195(4) 0.6161(5) 0.0502(18) Uani 1 1 d . .
H24B H 0.8568 -0.2716 0.5925 0.060 Uiso 1 1 calc R U
C244 C 0.9937(7) -0.2017(5) 0.6127(4) 0.0465(17) Uani 1 1 d . .
H24C H 1.0670 -0.2413 0.5861 0.056 Uiso 1 1 calc R U
C245 C 1.0141(6) -0.1281(5) 0.6470(4) 0.0425(16) Uani 1 1 d . .
H24D H 1.1008 -0.1165 0.6441 0.051 Uiso 1 1 calc R U
C246 C 0.9063(6) -0.0700(4) 0.6865(4) 0.0367(14) Uani 1 1 d . .
H24E H 0.9200 -0.0192 0.7113 0.044 Uiso 1 1 calc R U
C251 C 0.7071(5) 0.0725(3) 0.8416(3) 0.0244(11) Uani 1 1 d . .
C252 C 0.7731(5) 0.1424(4) 0.8102(4) 0.0313(13) Uani 1 1 d . .
H25A H 0.7867 0.1570 0.7535 0.038 Uiso 1 1 calc R U
C253 C 0.8180(6) 0.1898(4) 0.8625(4) 0.0388(15) Uani 1 1 d . .
H25B H 0.8643 0.2369 0.8414 0.047 Uiso 1 1 calc R U
C254 C 0.7976(6) 0.1704(5) 0.9444(4) 0.0444(17) Uani 1 1 d . .
H25C H 0.8302 0.2036 0.9796 0.053 Uiso 1 1 calc R U
C255 C 0.7301(6) 0.1032(4) 0.9757(4) 0.0353(14) Uani 1 1 d . .
H25D H 0.7139 0.0905 1.0329 0.042 Uiso 1 1 calc R U
C256 C 0.6851(6) 0.0534(4) 0.9238(4) 0.0304(12) Uani 1 1 d . .
H25E H 0.6392 0.0061 0.9453 0.036 Uiso 1 1 calc R U

loop_
_atom_site_aniso_label
_atom_site_aniso_U_11
_atom_site_aniso_U_22
_atom_site_aniso_U_33
_atom_site_aniso_U_23
_atom_site_aniso_U_13
_atom_site_aniso_U_12
Bi2 0.02443(12) 0.02220(11) 0.01976(11) 0.00001(8) -0.00572(8) -0.00206(8)
Bi1 0.02842(12) 0.02093(11) 0.02143(11) 0.00123(8) -0.00857(8) -0.00187(8)
O111 0.035(2) 0.0232(19) 0.035(2) -0.0048(18) -0.0131(18) -0.0018(16)
O112 0.038(2) 0.033(2) 0.033(2) -0.0072(19) -0.0126(18) 0.0025(18)
O121 0.032(2) 0.030(2) 0.036(2) -0.0031(19) -0.0070(18) -0.0014(17)
O122 0.041(2) 0.029(2) 0.032(2) -0.0028(18) -0.0114(19) -0.0061(17)
O211 0.033(2) 0.032(2) 0.0186(19) 0.0038(16) -0.0068(16) -0.0113(16)
O212 0.039(2) 0.028(2) 0.026(2) -0.0006(17) -0.0043(17) -0.0105(17)
O221 0.036(2) 0.036(2) 0.023(2) 0.0071(17) -0.0122(17) -0.0119(17)
O222 0.043(3) 0.041(2) 0.026(2) 0.0085(19) -0.0181(18) -0.0084(19)
C111 0.030(3) 0.019(2) 0.022(3) -0.003(2) -0.003(2) 0.003(2)
C112 0.034(3) 0.029(3) 0.028(3) 0.002(2) -0.005(2) -0.008(2)
C113 0.046(4) 0.042(4) 0.035(4) 0.002(3) -0.006(3) -0.020(3)
C114 0.055(4) 0.034(3) 0.035(4) -0.011(3) -0.006(3) -0.015(3)
C115 0.041(4) 0.031(3) 0.043(4) -0.015(3) -0.006(3) 0.006(3)
C116 0.029(3) 0.039(3) 0.035(3) -0.008(3) -0.011(3) -0.001(2)
C117 0.042(3) 0.017(2) 0.024(3) 0.002(2) -0.011(2) -0.004(2)
C121 0.035(3) 0.020(2) 0.017(3) 0.001(2) -0.009(2) 0.001(2)
C122 0.033(3) 0.047(4) 0.025(3) 0.005(3) -0.012(2) -0.007(3)
C123 0.039(3) 0.032(3) 0.038(4) -0.003(3) -0.015(3) -0.003(2)
C124 0.054(4) 0.034(3) 0.044(4) -0.015(3) -0.014(3) -0.002(3)
C125 0.034(3) 0.037(3) 0.041(4) -0.004(3) -0.008(3) 0.009(3)
C126 0.028(3) 0.033(3) 0.030(3) -0.001(3) -0.005(2) 0.000(2)
C127 0.037(3) 0.024(3) 0.020(3) 0.002(2) -0.004(2) -0.001(2)
C131 0.049(4) 0.018(2) 0.024(3) 0.007(2) -0.014(3) -0.008(2)
C132 0.057(5) 0.071(5) 0.026(3) 0.012(3) -0.009(3) -0.005(4)
C133 0.087(7) 0.067(5) 0.035(4) 0.019(4) -0.012(4) -0.013(5)
C134 0.077(6) 0.050(4) 0.030(4) 0.011(3) 0.000(4) -0.025(4)
C135 0.064(5) 0.092(6) 0.034(4) 0.009(4) -0.002(4) -0.043(5)
C136 0.045(4) 0.060(5) 0.038(4) 0.003(3) -0.011(3) -0.021(3)
C141 0.037(3) 0.018(2) 0.026(3) 0.005(2) -0.011(2) 0.000(2)
C142 0.043(3) 0.025(3) 0.028(3) -0.002(2) -0.010(3) 0.000(2)
C143 0.055(4) 0.039(3) 0.033(3) 0.003(3) -0.022(3) -0.008(3)
C144 0.056(4) 0.041(4) 0.023(3) 0.004(3) -0.014(3) -0.007(3)
C145 0.063(5) 0.056(5) 0.028(4) -0.009(3) 0.003(3) -0.003(4)
C146 0.048(4) 0.031(3) 0.037(4) -0.005(3) -0.011(3) 0.013(3)
C151 0.017(2) 0.031(3) 0.026(3) -0.005(2) -0.005(2) 0.001(2)
C152 0.038(3) 0.038(3) 0.035(3) -0.002(3) -0.016(3) 0.003(3)
C153 0.038(4) 0.042(4) 0.041(4) -0.010(3) -0.017(3) 0.007(3)
C154 0.038(4) 0.045(4) 0.033(3) -0.007(3) -0.010(3) 0.005(3)
C155 0.039(4) 0.071(5) 0.037(4) -0.002(4) -0.015(3) -0.014(3)
C156 0.036(3) 0.030(3) 0.035(3) -0.005(3) -0.009(3) 0.001(2)
C211 0.024(3) 0.021(2) 0.023(3) 0.001(2) -0.004(2) -0.005(2)
C212 0.041(3) 0.034(3) 0.028(3) 0.001(3) -0.015(3) -0.010(3)
C213 0.060(4) 0.027(3) 0.044(4) 0.007(3) -0.018(3) -0.021(3)
C214 0.052(4) 0.046(4) 0.033(4) 0.014(3) -0.018(3) -0.011(3)
C215 0.042(4) 0.044(4) 0.025(3) 0.000(3) -0.014(3) -0.005(3)
C216 0.035(3) 0.042(3) 0.026(3) -0.003(3) -0.009(2) -0.015(3)
C217 0.028(3) 0.024(3) 0.025(3) -0.002(2) -0.001(2) -0.006(2)
C221 0.027(3) 0.028(3) 0.023(3) 0.004(2) -0.003(2) -0.007(2)
C222 0.048(4) 0.028(3) 0.029(3) 0.004(3) -0.008(3) -0.012(3)
C223 0.057(5) 0.037(4) 0.050(4) 0.003(3) -0.006(4) -0.016(3)
C224 0.061(5) 0.036(4) 0.048(4) 0.019(3) -0.003(4) -0.010(3)
C225 0.051(4) 0.049(4) 0.029(3) 0.013(3) -0.015(3) -0.001(3)
C226 0.037(3) 0.037(3) 0.029(3) 0.003(3) -0.010(3) -0.007(3)
C227 0.031(3) 0.028(3) 0.024(3) -0.002(2) -0.007(2) -0.002(2)
C231 0.016(2) 0.034(3) 0.027(3) 0.003(2) -0.003(2) 0.005(2)
C232 0.028(4) 0.115(8) 0.066(6) -0.038(6) -0.018(4) 0.024(4)
C233 0.063(6) 0.128(9) 0.074(7) -0.047(6) -0.033(5) 0.063(6)
C234 0.036(4) 0.103(7) 0.063(6) 0.001(5) 0.003(4) 0.017(4)
C235 0.028(3) 0.055(4) 0.063(5) 0.011(4) -0.013(3) -0.003(3)
C236 0.037(3) 0.044(4) 0.040(4) -0.002(3) -0.011(3) -0.004(3)
C241 0.040(3) 0.028(3) 0.014(2) 0.006(2) -0.006(2) -0.009(2)
C242 0.050(4) 0.026(3) 0.032(3) -0.001(3) -0.003(3) 0.000(3)
C243 0.064(5) 0.034(4) 0.050(4) -0.008(3) -0.011(4) 0.002(3)
C244 0.050(4) 0.042(4) 0.035(4) 0.001(3) 0.005(3) 0.009(3)
C245 0.031(3) 0.050(4) 0.040(4) 0.008(3) -0.002(3) 0.003(3)
C246 0.035(3) 0.040(3) 0.031(3) -0.004(3) 0.000(3) -0.005(3)
C251 0.029(3) 0.024(3) 0.022(3) -0.003(2) -0.010(2) -0.002(2)
C252 0.029(3) 0.031(3) 0.037(3) 0.001(3) -0.013(3) -0.002(2)
C253 0.033(3) 0.035(3) 0.054(4) 0.000(3) -0.018(3) -0.007(3)
C254 0.032(3) 0.053(4) 0.054(4) -0.023(4) -0.021(3) -0.001(3)
C255 0.033(3) 0.046(4) 0.028(3) -0.006(3) -0.010(3) -0.002(3)
C256 0.036(3) 0.028(3) 0.028(3) -0.005(2) -0.011(2) 0.001(2)

loop_
_atom_type_symbol
_atom_type_description
_atom_type_scat_dispersion_real
_atom_type_scat_dispersion_imag
_atom_type_scat_source
C C 0.0033 0.0016 'International Tables Vol C Tables 4.2.6.8 and 6.1.1.4'
H H 0.0000 0.0000 'International Tables Vol C Tables 4.2.6.8 and 6.1.1.4'
Bi Bi -4.1077 10.2566 'International Tables Vol C Tables 4.2.6.8 and 6.1.1.4'
O O 0.0106 0.0060 'International Tables Vol C Tables 4.2.6.8 and 6.1.1.4'

loop_
_geom_angle_atom_site_label_1
_geom_angle_atom_site_label_2
_geom_angle_atom_site_label_3
_geom_angle
C241 Bi2 C231 148.3(2)
C241 Bi2 C251 107.8(2)
C231 Bi2 C251 103.9(2)
C241 Bi2 O221 90.70(18)
C231 Bi2 O221 90.76(18)
C251 Bi2 O221 84.85(18)
C241 Bi2 O211 92.90(18)
C231 Bi2 O211 89.83(18)
C251 Bi2 O211 87.43(18)
O221 Bi2 O211 172.16(13)
C241 Bi2 O212 78.16(17)
C231 Bi2 O212 79.15(17)
C251 Bi2 O212 138.47(17)
O221 Bi2 O212 136.67(12)
O211 Bi2 O212 51.05(12)
C131 Bi1 C141 144.4(2)
C131 Bi1 C151 105.8(2)
C141 Bi1 C151 109.5(2)
C131 Bi1 O111 92.38(17)
C141 Bi1 O111 86.29(17)
C151 Bi1 O111 85.23(17)
C131 Bi1 O121 93.74(17)
C141 Bi1 O121 93.04(18)
C151 Bi1 O121 85.91(17)
O111 Bi1 O121 170.34(14)
C117 O111 Bi1 108.9(3)
C127 O121 Bi1 104.9(3)
C217 O211 Bi2 103.9(3)
C217 O212 Bi2 83.8(3)
C227 O221 Bi2 107.7(3)
C116 C111 C112 120.1(5)
C116 C111 C117 120.2(5)
C112 C111 C117 119.7(5)
C113 C112 C111 119.4(6)
C113 C112 H11A 120.3
C111 C112 H11A 120.3
C112 C113 C114 120.7(6)
C112 C113 H11B 119.7
C114 C113 H11B 119.7
C115 C114 C113 119.8(6)
C115 C114 H11C 120.1
C113 C114 H11C 120.1
C114 C115 C116 120.8(6)
C114 C115 H11D 119.6
C116 C115 H11D 119.6
C115 C116 C111 119.2(6)
C115 C116 H11E 120.4
C111 C116 H11E 120.4
O112 C117 O111 121.5(5)
O112 C117 C111 122.3(5)
O111 C117 C111 116.2(5)
C126 C121 C122 118.8(5)
C126 C121 C127 119.6(5)
C122 C121 C127 121.6(5)
C123 C122 C121 121.4(6)
C123 C122 H12A 119.3
C121 C122 H12A 119.3
C122 C123 C124 119.7(6)
C122 C123 H12B 120.1
C124 C123 H12B 120.1
C123 C124 C125 120.2(6)
C123 C124 H12C 119.9
C125 C124 H12C 119.9
C124 C125 C126 120.3(6)
C124 C125 H12D 119.9
C126 C125 H12D 119.9
C121 C126 C125 119.5(5)
C121 C126 H12E 120.2
C125 C126 H12E 120.2
O122 C127 O121 122.3(5)
O122 C127 C121 121.1(5)
O121 C127 C121 116.5(5)
C136 C131 C132 121.7(6)
C136 C131 Bi1 122.0(5)
C132 C131 Bi1 116.2(5)
C131 C132 C133 118.3(8)
C131 C132 H13A 120.8
C133 C132 H13A 120.8
C134 C133 C132 121.0(8)
C134 C133 H13B 119.5
C132 C133 H13B 119.5
C135 C134 C133 119.6(7)
C135 C134 H13C 120.2
C133 C134 H13C 120.2
C134 C135 C136 120.9(8)
C134 C135 H13D 119.5
C136 C135 H13D 119.5
C131 C136 C135 118.4(7)
C131 C136 H13E 120.8
C135 C136 H13E 120.8
C146 C141 C142 123.0(6)
C146 C141 Bi1 115.0(4)
C142 C141 Bi1 122.0(4)
C143 C142 C141 117.3(6)
C143 C142 H14A 121.3
C141 C142 H14A 121.3
C144 C143 C142 121.0(6)
C144 C143 H14B 119.5
C142 C143 H14B 119.5
C145 C144 C143 120.6(6)
C145 C144 H14C 119.7
C143 C144 H14C 119.7
C144 C145 C146 119.6(6)
C144 C145 H14D 120.2
C146 C145 H14D 120.2
C141 C146 C145 118.4(6)
C141 C146 H14E 120.8
C145 C146 H14E 120.8
C152 C151 C156 119.5(5)
C152 C151 Bi1 119.5(4)
C156 C151 Bi1 121.0(4)
C153 C152 C151 119.6(6)
C153 C152 H15A 120.2
C151 C152 H15A 120.2
C152 C153 C154 121.4(6)
C152 C153 H15B 119.3
C154 C153 H15B 119.3
C153 C154 C155 118.7(6)
C153 C154 H15C 120.7
C155 C154 H15C 120.7
C156 C155 C154 121.5(6)
C156 C155 H15D 119.3
C154 C155 H15D 119.3
C155 C156 C151 119.4(6)
C155 C156 H15E 120.3
C151 C156 H15E 120.3
C212 C211 C216 118.2(5)
C212 C211 C217 122.1(5)
C216 C211 C217 119.7(5)
C213 C212 C211 120.7(5)
C213 C212 H21A 119.7
C211 C212 H21A 119.7
C212 C213 C214 120.7(6)
C212 C213 H21B 119.6
C214 C213 H21B 119.6
C215 C214 C213 118.9(6)
C215 C214 H21C 120.6
C213 C214 H21C 120.6
C216 C215 C214 121.2(6)
C216 C215 H21D 119.4
C214 C215 H21D 119.4
C215 C216 C211 120.3(5)
C215 C216 H21E 119.8
C211 C216 H21E 119.8
O212 C217 O211 121.2(5)
O212 C217 C211 122.2(5)
O211 C217 C211 116.5(5)
C222 C221 C226 118.9(6)
C222 C221 C227 120.4(5)
C226 C221 C227 120.7(5)
C223 C222 C221 120.1(6)
C223 C222 H22A 119.9
C221 C222 H22A 119.9
C222 C223 C224 120.5(6)
C222 C223 H22B 119.8
C224 C223 H22B 119.8
C225 C224 C223 119.3(6)
C225 C224 H22C 120.3
C223 C224 H22C 120.3
C226 C225 C224 120.1(6)
C226 C225 H22D 119.9
C224 C225 H22D 119.9
C225 C226 C221 121.0(6)
C225 C226 H22E 119.5
C221 C226 H22E 119.5
O222 C227 O221 123.1(5)
O222 C227 C221 121.1(5)
O221 C227 C221 115.8(5)
C236 C231 C232 121.5(6)
C236 C231 Bi2 124.3(4)
C232 C231 Bi2 114.3(4)
C231 C232 C233 120.0(7)
C231 C232 H23A 120.0
C233 C232 H23A 120.0
C234 C233 C232 117.2(8)
C234 C233 H23B 121.4
C232 C233 H23B 121.4
C235 C234 C233 122.2(7)
C235 C234 H23C 118.9
C233 C234 H23C 118.9
C234 C235 C236 120.5(7)
C234 C235 H23D 119.7
C236 C235 H23D 119.7
C231 C236 C235 118.4(6)
C231 C236 H23E 120.8
C235 C236 H23E 120.8
C242 C241 C246 118.4(5)
C242 C241 Bi2 124.6(4)
C246 C241 Bi2 116.7(4)
C243 C242 C241 119.8(7)
C243 C242 H24A 120.1
C241 C242 H24A 120.1
C244 C243 C242 120.7(7)
C244 C243 H24B 119.6
C242 C243 H24B 119.6
C245 C244 C243 121.1(6)
C245 C244 H24C 119.5
C243 C244 H24C 119.5
C244 C245 C246 119.5(7)
C244 C245 H24D 120.3
C246 C245 H24D 120.3
C245 C246 C241 120.5(6)
C245 C246 H24E 119.8
C241 C246 H24E 119.8
C256 C251 C252 120.1(5)
C256 C251 Bi2 120.2(4)
C252 C251 Bi2 119.4(4)
C253 C252 C251 118.9(6)
C253 C252 H25A 120.6
C251 C252 H25A 120.6
C254 C253 C252 121.2(6)
C254 C253 H25B 119.4
C252 C253 H25B 119.4
C253 C254 C255 120.0(6)
C253 C254 H25C 120.0
C255 C254 H25C 120.0
C254 C255 C256 119.9(6)
C254 C255 H25D 120.0
C256 C255 H25D 120.0
C251 C256 C255 119.8(6)
C251 C256 H25E 120.1
C255 C256 H25E 120.1

loop_
_geom_bond_atom_site_label_1
_geom_bond_atom_site_label_2
_geom_bond_distance
Bi2 C241 2.119(6)
Bi2 C231 2.184(5)
Bi2 C251 2.207(5)
Bi2 O221 2.272(4)
Bi2 O211 2.290(4)
Bi2 O212 2.752(4)
Bi1 C131 2.176(6)
Bi1 C141 2.185(6)
Bi1 C151 2.213(5)
Bi1 O111 2.254(4)
Bi1 O121 2.270(4)
O111 C117 1.291(7)
O112 C117 1.243(7)
O121 C127 1.296(7)
O122 C127 1.237(7)
O211 C217 1.301(7)
O212 C217 1.238(6)
O221 C227 1.293(6)
O222 C227 1.225(7)
C111 C116 1.379(8)
C111 C112 1.386(8)
C111 C117 1.484(7)
C112 C113 1.363(8)
C112 H11A 0.9500
C113 C114 1.370(9)
C113 H11B 0.9500
C114 C115 1.363(9)
C114 H11C 0.9500
C115 C116 1.374(8)
C115 H11D 0.9500
C116 H11E 0.9500
C121 C126 1.384(7)
C121 C122 1.387(8)
C121 C127 1.479(7)
C122 C123 1.371(8)
C122 H12A 0.9500
C123 C124 1.371(9)
C123 H12B 0.9500
C124 C125 1.371(9)
C124 H12C 0.9500
C125 C126 1.400(8)
C125 H12D 0.9500
C126 H12E 0.9500
C131 C136 1.363(9)
C131 C132 1.373(9)
C132 C133 1.386(10)
C132 H13A 0.9500
C133 C134 1.364(12)
C133 H13B 0.9500
C134 C135 1.358(11)
C134 H13C 0.9500
C135 C136 1.392(10)
C135 H13D 0.9500
C136 H13E 0.9500
C141 C146 1.376(8)
C141 C142 1.379(8)
C142 C143 1.378(8)
C142 H14A 0.9500
C143 C144 1.377(9)
C143 H14B 0.9500
C144 C145 1.376(10)
C144 H14C 0.9500
C145 C146 1.388(9)
C145 H14D 0.9500
C146 H14E 0.9500
C151 C152 1.383(8)
C151 C156 1.390(8)
C152 C153 1.363(8)
C152 H15A 0.9500
C153 C154 1.371(9)
C153 H15B 0.9500
C154 C155 1.372(10)
C154 H15C 0.9500
C155 C156 1.362(9)
C155 H15D 0.9500
C156 H15E 0.9500
C211 C212 1.384(7)
C211 C216 1.401(7)
C211 C217 1.473(8)
C212 C213 1.368(9)
C212 H21A 0.9500
C213 C214 1.377(9)
C213 H21B 0.9500
C214 C215 1.375(9)
C214 H21C 0.9500
C215 C216 1.358(9)
C215 H21D 0.9500
C216 H21E 0.9500
C221 C222 1.378(8)
C221 C226 1.379(8)
C221 C227 1.495(8)
C222 C223 1.369(9)
C222 H22A 0.9500
C223 C224 1.378(10)
C223 H22B 0.9500
C224 C225 1.375(10)
C224 H22C 0.9500
C225 C226 1.359(9)
C225 H22D 0.9500
C226 H22E 0.9500
C231 C236 1.355(8)
C231 C232 1.366(9)
C232 C233 1.399(10)
C232 H23A 0.9500
C233 C234 1.365(13)
C233 H23B 0.9500
C234 C235 1.345(11)
C234 H23C 0.9500
C235 C236 1.380(9)
C235 H23D 0.9500
C236 H23E 0.9500
C241 C242 1.405(8)
C241 C246 1.411(8)
C242 C243 1.383(9)
C242 H24A 0.9500
C243 C244 1.376(10)
C243 H24B 0.9500
C244 C245 1.366(10)
C244 H24C 0.9500
C245 C246 1.397(8)
C245 H24D 0.9500
C246 H24E 0.9500
C251 C256 1.369(8)
C251 C252 1.394(8)
C252 C253 1.370(8)
C252 H25A 0.9500
C253 C254 1.366(10)
C253 H25B 0.9500
C254 C255 1.367(9)
C254 H25C 0.9500
C255 C256 1.389(8)
C255 H25D 0.9500
C256 H25E 0.9500

loop_
_geom_torsion_atom_site_label_1
_geom_torsion_atom_site_label_2
_geom_torsion_atom_site_label_3
_geom_torsion_atom_site_label_4
_geom_torsion
C116 C111 C112 C113 2.1(9)
C117 C111 C112 C113 -179.5(6)
C111 C112 C113 C114 -0.2(10)
C112 C113 C114 C115 -1.7(11)
C113 C114 C115 C116 1.8(11)
C114 C115 C116 C111 0.0(10)
C112 C111 C116 C115 -2.0(9)
C117 C111 C116 C115 179.6(6)
Bi1 O111 C117 O112 -8.9(7)
Bi1 O111 C117 C111 171.0(4)
C116 C111 C117 O112 165.8(6)
C112 C111 C117 O112 -12.6(9)
C116 C111 C117 O111 -14.0(8)
C112 C111 C117 O111 167.5(5)
C126 C121 C122 C123 1.7(9)
C127 C121 C122 C123 -178.5(6)
C121 C122 C123 C124 0.7(10)
C122 C123 C124 C125 -2.2(11)
C123 C124 C125 C126 1.5(11)
C122 C121 C126 C125 -2.4(9)
C127 C121 C126 C125 177.7(6)
C124 C125 C126 C121 0.9(10)
Bi1 O121 C127 O122 -5.7(6)
Bi1 O121 C127 C121 173.5(4)
C126 C121 C127 O122 14.0(8)
C122 C121 C127 O122 -165.8(5)
C126 C121 C127 O121 -165.2(5)
C122 C121 C127 O121 15.0(8)
C136 C131 C132 C133 0.2(11)
Bi1 C131 C132 C133 -178.7(6)
C131 C132 C133 C134 1.2(12)
C132 C133 C134 C135 -1.2(12)
C133 C134 C135 C136 -0.2(12)
C132 C131 C136 C135 -1.4(10)
Bi1 C131 C136 C135 177.3(5)
C134 C135 C136 C131 1.4(11)
C146 C141 C142 C143 -0.4(9)
Bi1 C141 C142 C143 -177.5(4)
C141 C142 C143 C144 0.3(9)
C142 C143 C144 C145 0.4(10)
C143 C144 C145 C146 -1.0(11)
C142 C141 C146 C145 -0.1(10)
Bi1 C141 C146 C145 177.1(5)
C144 C145 C146 C141 0.8(11)
C156 C151 C152 C153 0.1(9)
Bi1 C151 C152 C153 -177.8(5)
C151 C152 C153 C154 0.3(10)
C152 C153 C154 C155 0.1(10)
C153 C154 C155 C156 -0.9(10)
C154 C155 C156 C151 1.3(10)
C152 C151 C156 C155 -0.9(9)
Bi1 C151 C156 C155 177.0(5)
C216 C211 C212 C213 0.7(9)
C217 C211 C212 C213 -179.2(6)
C211 C212 C213 C214 -0.7(10)
C212 C213 C214 C215 -0.5(11)
C213 C214 C215 C216 1.6(10)
C214 C215 C216 C211 -1.5(10)
C212 C211 C216 C215 0.3(9)
C217 C211 C216 C215 -179.7(5)
Bi2 O212 C217 O211 0.5(5)
Bi2 O212 C217 C211 -176.2(5)
Bi2 O211 C217 O212 -0.7(6)
Bi2 O211 C217 C211 176.2(4)
C212 C211 C217 O212 170.1(5)
C216 C211 C217 O212 -9.8(8)
C212 C211 C217 O211 -6.8(8)
C216 C211 C217 O211 173.3(5)
C226 C221 C222 C223 1.1(9)
C227 C221 C222 C223 -178.2(6)
C221 C222 C223 C224 -0.3(11)
C222 C223 C224 C225 0.3(11)
C223 C224 C225 C226 -1.1(11)
C224 C225 C226 C221 1.9(10)
C222 C221 C226 C225 -1.9(9)
C227 C221 C226 C225 177.4(6)
Bi2 O221 C227 O222 -6.8(7)
Bi2 O221 C227 C221 173.6(4)
C222 C221 C227 O222 2.5(9)
C226 C221 C227 O222 -176.7(5)
C222 C221 C227 O221 -177.8(5)
C226 C221 C227 O221 2.9(8)
C236 C231 C232 C233 -1.1(14)
Bi2 C231 C232 C233 177.4(9)
C231 C232 C233 C234 3.2(17)
C232 C233 C234 C235 -3.9(17)
C233 C234 C235 C236 2.4(15)
C232 C231 C236 C235 -0.5(11)
Bi2 C231 C236 C235 -178.8(5)
C234 C235 C236 C231 -0.1(11)
C246 C241 C242 C243 0.6(9)
Bi2 C241 C242 C243 -173.3(5)
C241 C242 C243 C244 -1.4(11)
C242 C243 C244 C245 0.9(11)
C243 C244 C245 C246 0.3(11)
C244 C245 C246 C241 -1.1(10)
C242 C241 C246 C245 0.6(9)
Bi2 C241 C246 C245 175.0(5)
C256 C251 C252 C253 1.7(8)
Bi2 C251 C252 C253 176.0(4)
C251 C252 C253 C254 -1.0(9)
C252 C253 C254 C255 -0.6(10)
C253 C254 C255 C256 1.5(10)
C252 C251 C256 C255 -0.8(8)
Bi2 C251 C256 C255 -175.1(4)
C254 C255 C256 C251 -0.8(9)
